data_7020896
loop_
_publ_author_name
'Ogata, Kenichi'
'Inomata, Sayuri'
'Fukuzawa, Shin-Ichi'

_publ_section_title
;
 Position-selective intramolecular aromatic C-H bond activation of
 1,2,3-triazol-5-ylidene (tzNHC) ligands in (p-cymene)ruthenium(ii)
 complexes.
;
_journal_issue 7
_journal_name_full 'Dalton transactions (Cambridge, England : 2003)'
_journal_page_first 2362
_journal_page_last 2365
_journal_paper_doi 10.1039/c2dt32368k
_journal_volume 42
_journal_year 2013
_chemical_formula_moiety 'C25 H26 Cl N3 Ru'
_chemical_formula_sum 'C25 H26 Cl N3 Ru'
_chemical_formula_weight 505.02
_space_group_IT_number 14
_symmetry_cell_setting monoclinic
_symmetry_Int_Tables_number 14
_symmetry_space_group_name_Hall '-P 2yn'
_symmetry_space_group_name_H-M 'P 1 21/n 1'
_atom_sites_solution_hydrogens geom
_atom_sites_solution_primary direct
_atom_sites_solution_secondary difmap
_cell_angle_alpha 90.0000
_cell_angle_beta 94.672(3)
_cell_angle_gamma 90.0000
_cell_formula_units_Z 4
_cell_length_a 7.9014(19)
_cell_length_b 23.660(6)
_cell_length_c 11.737(3)
_cell_measurement_reflns_used 6540
_cell_measurement_temperature 123
_cell_measurement_theta_max 27.55
_cell_measurement_theta_min 3.11
_cell_volume 2186.9(9)
_computing_cell_refinement CrystalClear
_computing_data_collection 'CrystalClear (Rigaku Inc., 2008)'
_computing_data_reduction CrystalClear
_computing_molecular_graphics 'CrystalStructure 4.0'
_computing_publication_material 'CrystalStructure 4.0 (Rigaku, 2010)'
_computing_structure_refinement 'SHELXL97 (Sheldrick, 2008)'
_computing_structure_solution 'SIR92 (Altomare, et al., 1994)'
_diffrn_ambient_temperature 123
_diffrn_detector_area_resol_mean 7.314
_diffrn_measured_fraction_theta_full 0.993
_diffrn_measured_fraction_theta_max 0.993
_diffrn_measurement_device_type 'Rigaku Mercury70'
_diffrn_measurement_method \w
_diffrn_radiation_type 'Mo K\a'
_diffrn_radiation_wavelength 0.71075
_diffrn_reflns_av_R_equivalents 0.0299
_diffrn_reflns_limit_h_max 8
_diffrn_reflns_limit_h_min -10
_diffrn_reflns_limit_k_max 30
_diffrn_reflns_limit_k_min -23
_diffrn_reflns_limit_l_max 15
_diffrn_reflns_limit_l_min -13
_diffrn_reflns_number 16427
_diffrn_reflns_theta_full 27.49
_diffrn_reflns_theta_max 27.49
_diffrn_standards_number 0
_exptl_absorpt_coefficient_mu 0.856
_exptl_absorpt_correction_T_max 0.807
_exptl_absorpt_correction_T_min 0.712
_exptl_absorpt_correction_type numerical
_exptl_absorpt_process_details 'NUMABS (Rigaku, 1999)'
_exptl_crystal_colour orange
_exptl_crystal_density_diffrn 1.534
_exptl_crystal_density_method 'not measured'
_exptl_crystal_description prism
_exptl_crystal_F_000 1032.00
_exptl_crystal_size_max 0.500
_exptl_crystal_size_mid 0.400
_exptl_crystal_size_min 0.250
_refine_diff_density_max 0.790
_refine_diff_density_min -0.790
_refine_ls_extinction_method none
_refine_ls_goodness_of_fit_ref 1.041
_refine_ls_hydrogen_treatment constr
_refine_ls_number_parameters 271
_refine_ls_number_reflns 4990
_refine_ls_number_restraints 0
_refine_ls_R_factor_gt 0.0303
_refine_ls_shift/su_max 0.001
_refine_ls_structure_factor_coef Fsqd
_refine_ls_weighting_details 'w = 1/[\s^2^(Fo^2^)+(0.0245P)^2^+2.4669P] where P=(Fo^2^+2Fc^2^)/3'
_refine_ls_weighting_scheme calc
_refine_ls_wR_factor_ref 0.0703
_reflns_number_gt 4550
_reflns_number_total 4990
_reflns_threshold_expression F^2^>2.0\s(F^2^)
_cod_data_source_file c2dt32368k.txt
_cod_data_source_block tomo-RuClC25H26N3
_cod_original_cell_volume 2187.0(9)
_cod_database_code 7020896

loop_
_symmetry_equiv_pos_site_id
_symmetry_equiv_pos_as_xyz
1 +X,+Y,+Z
2 1/2-X,1/2+Y,1/2-Z
3 -X,-Y,-Z
4 1/2+X,1/2-Y,1/2+Z

loop_
_atom_site_label
_atom_site_type_symbol
_atom_site_fract_x
_atom_site_fract_y
_atom_site_fract_z
_atom_site_U_iso_or_equiv
_atom_site_adp_type
_atom_site_occupancy
_atom_site_symmetry_multiplicity
_atom_site_calc_flag
_atom_site_refinement_flags
Ru1 Ru 0.82131(2) 0.112224(7) 0.258505(13) 0.01342(6) Uani 1.0 4 d .
Cl1 Cl 0.51922(7) 0.13003(3) 0.25538(4) 0.02013(12) Uani 1.0 4 d .
N1 N 0.7575(3) 0.05176(8) 0.04414(15) 0.0198(4) Uani 1.0 4 d .
N2 N 0.7276(3) 0.00623(9) -0.02137(16) 0.0255(5) Uani 1.0 4 d .
N3 N 0.7152(3) -0.03431(8) 0.05528(15) 0.0214(4) Uani 1.0 4 d .
C1 C 0.7661(3) 0.04279(9) 0.15977(17) 0.0160(5) Uani 1.0 4 d .
C2 C 0.7363(3) -0.01502(10) 0.16553(17) 0.0174(5) Uani 1.0 4 d .
C3 C 0.7117(3) -0.05118(9) 0.26499(17) 0.0168(5) Uani 1.0 4 d .
C4 C 0.7947(3) -0.10250(10) 0.28488(18) 0.0197(5) Uani 1.0 4 d .
C5 C 0.7619(4) -0.13554(10) 0.37862(19) 0.0226(5) Uani 1.0 4 d .
C6 C 0.6466(4) -0.11694(10) 0.45382(19) 0.0215(5) Uani 1.0 4 d .
C7 C 0.5664(3) -0.06540(10) 0.43602(19) 0.0218(5) Uani 1.0 4 d .
C8 C 0.5977(3) -0.03213(10) 0.34205(18) 0.0189(5) Uani 1.0 4 d .
C9 C 0.6853(4) -0.09193(10) 0.0135(2) 0.0291(6) Uani 1.0 4 d .
C10 C 0.7785(3) 0.10741(10) 0.00357(19) 0.0203(5) Uani 1.0 4 d .
C11 C 0.8153(3) 0.14534(10) 0.09405(17) 0.0169(5) Uani 1.0 4 d .
C12 C 0.8361(3) 0.20161(10) 0.05944(19) 0.0216(5) Uani 1.0 4 d .
C13 C 0.8193(4) 0.21697(11) -0.0558(2) 0.0262(6) Uani 1.0 4 d .
C14 C 0.7792(4) 0.17763(11) -0.1405(2) 0.0292(6) Uani 1.0 4 d .
C15 C 0.7591(4) 0.12119(11) -0.1116(2) 0.0279(6) Uani 1.0 4 d .
C16 C 1.1456(4) 0.02205(11) 0.3015(2) 0.0249(5) Uani 1.0 4 d .
C17 C 1.0530(3) 0.07364(10) 0.33737(18) 0.0183(5) Uani 1.0 4 d .
C18 C 1.0902(3) 0.12813(10) 0.29512(18) 0.0187(5) Uani 1.0 4 d .
C19 C 1.0037(3) 0.17693(10) 0.33220(18) 0.0182(5) Uani 1.0 4 d .
C20 C 0.8760(3) 0.17203(9) 0.40787(17) 0.0171(5) Uani 1.0 4 d .
C21 C 0.8419(3) 0.11695(9) 0.45175(17) 0.0164(5) Uani 1.0 4 d .
C22 C 0.9300(3) 0.06914(10) 0.41982(17) 0.0174(5) Uani 1.0 4 d .
C23 C 0.7716(3) 0.22168(10) 0.44450(18) 0.0196(5) Uani 1.0 4 d .
C24 C 0.8575(4) 0.24853(11) 0.5538(2) 0.0290(6) Uani 1.0 4 d .
C25 C 0.7386(4) 0.26576(10) 0.3514(2) 0.0271(6) Uani 1.0 4 d .
H4 H 0.8744 -0.1151 0.2341 0.0236 Uiso 1.0 4 calc R
H5 H 0.8181 -0.1707 0.3912 0.0271 Uiso 1.0 4 calc R
H6 H 0.6230 -0.1396 0.5174 0.0258 Uiso 1.0 4 calc R
H7 H 0.4892 -0.0525 0.4883 0.0261 Uiso 1.0 4 calc R
H8 H 0.5422 0.0032 0.3303 0.0226 Uiso 1.0 4 calc R
H9A H 0.7931 -0.1126 0.0174 0.0349 Uiso 1.0 4 calc R
H9B H 0.6364 -0.0907 -0.0660 0.0349 Uiso 1.0 4 calc R
H9C H 0.6064 -0.1111 0.0609 0.0349 Uiso 1.0 4 calc R
H12 H 0.8623 0.2298 0.1157 0.0260 Uiso 1.0 4 calc R
H13 H 0.8357 0.2553 -0.0762 0.0314 Uiso 1.0 4 calc R
H14 H 0.7654 0.1891 -0.2183 0.0350 Uiso 1.0 4 calc R
H15 H 0.7331 0.0932 -0.1684 0.0335 Uiso 1.0 4 calc R
H16A H 1.0678 -0.0103 0.2967 0.0298 Uiso 1.0 4 calc R
H16B H 1.2411 0.0141 0.3578 0.0298 Uiso 1.0 4 calc R
H16C H 1.1883 0.0287 0.2265 0.0298 Uiso 1.0 4 calc R
H18 H 1.1645 0.1316 0.2304 0.0225 Uiso 1.0 4 calc R
H19 H 1.0151 0.2133 0.2902 0.0218 Uiso 1.0 4 calc R
H21 H 0.7366 0.1115 0.4923 0.0197 Uiso 1.0 4 calc R
H22 H 0.8866 0.0309 0.4392 0.0209 Uiso 1.0 4 calc R
H23 H 0.6590 0.2066 0.4635 0.0235 Uiso 1.0 4 calc R
H24A H 0.8820 0.2191 0.6117 0.0348 Uiso 1.0 4 calc R
H24B H 0.7815 0.2768 0.5832 0.0348 Uiso 1.0 4 calc R
H24C H 0.9637 0.2667 0.5363 0.0348 Uiso 1.0 4 calc R
H25A H 0.6738 0.2487 0.2854 0.0325 Uiso 1.0 4 calc R
H25B H 0.8470 0.2799 0.3281 0.0325 Uiso 1.0 4 calc R
H25C H 0.6735 0.2971 0.3806 0.0325 Uiso 1.0 4 calc R

loop_
_atom_site_aniso_label
_atom_site_aniso_U_11
_atom_site_aniso_U_22
_atom_site_aniso_U_33
_atom_site_aniso_U_12
_atom_site_aniso_U_13
_atom_site_aniso_U_23
Ru1 0.01187(10) 0.01546(10) 0.01285(9) -0.00022(6) 0.00059(6) 0.00012(6)
Cl1 0.0120(3) 0.0301(3) 0.0180(3) 0.0007(3) -0.00038(19) -0.0005(2)
N1 0.0270(11) 0.0192(10) 0.0133(9) -0.0019(8) 0.0018(8) -0.0008(7)
N2 0.0388(13) 0.0224(11) 0.0152(9) -0.0023(10) 0.0015(9) -0.0017(8)
N3 0.0293(12) 0.0203(10) 0.0143(9) -0.0032(9) 0.0002(8) -0.0020(8)
C1 0.0147(11) 0.0213(11) 0.0119(9) 0.0005(9) 0.0007(8) 0.0004(8)
C2 0.0178(11) 0.0214(12) 0.0127(10) -0.0004(9) -0.0004(8) -0.0019(8)
C3 0.0176(11) 0.0186(11) 0.0139(10) -0.0034(9) -0.0014(8) -0.0017(8)
C4 0.0203(12) 0.0212(12) 0.0171(10) -0.0004(10) -0.0010(9) -0.0038(9)
C5 0.0277(14) 0.0164(12) 0.0226(11) -0.0003(10) -0.0040(10) -0.0002(9)
C6 0.0276(14) 0.0200(12) 0.0165(10) -0.0071(10) -0.0009(9) 0.0019(9)
C7 0.0219(13) 0.0227(12) 0.0211(11) -0.0042(10) 0.0046(9) -0.0028(9)
C8 0.0183(12) 0.0172(11) 0.0210(11) -0.0011(9) 0.0009(9) -0.0016(9)
C9 0.0457(17) 0.0212(13) 0.0197(11) -0.0060(12) -0.0010(11) -0.0072(10)
C10 0.0225(13) 0.0213(12) 0.0175(11) 0.0007(10) 0.0044(9) 0.0031(9)
C11 0.0134(11) 0.0214(12) 0.0161(10) 0.0004(9) 0.0019(8) 0.0041(8)
C12 0.0204(12) 0.0231(12) 0.0216(11) 0.0008(10) 0.0025(9) 0.0042(9)
C13 0.0250(13) 0.0261(13) 0.0281(12) 0.0019(11) 0.0065(10) 0.0097(10)
C14 0.0347(15) 0.0345(15) 0.0191(11) 0.0035(12) 0.0072(10) 0.0097(10)
C15 0.0348(15) 0.0332(14) 0.0162(11) 0.0006(12) 0.0053(10) 0.0032(10)
C16 0.0214(13) 0.0264(13) 0.0264(12) 0.0065(10) -0.0004(10) -0.0023(10)
C17 0.0125(11) 0.0233(12) 0.0181(10) 0.0033(9) -0.0041(8) -0.0019(9)
C18 0.0128(11) 0.0231(12) 0.0197(10) -0.0009(9) -0.0028(9) -0.0012(9)
C19 0.0141(11) 0.0193(11) 0.0207(10) -0.0051(9) -0.0013(9) 0.0004(9)
C20 0.0155(11) 0.0199(11) 0.0152(10) -0.0014(9) -0.0034(8) -0.0028(8)
C21 0.0148(11) 0.0224(12) 0.0117(9) -0.0014(9) -0.0014(8) -0.0005(8)
C22 0.0158(11) 0.0193(11) 0.0162(10) 0.0004(9) -0.0043(8) 0.0023(8)
C23 0.0193(12) 0.0179(11) 0.0218(11) -0.0014(9) 0.0033(9) -0.0010(9)
C24 0.0350(15) 0.0286(14) 0.0237(12) 0.0031(12) 0.0037(11) -0.0080(10)
C25 0.0319(15) 0.0213(13) 0.0281(12) 0.0059(11) 0.0028(11) 0.0011(10)

loop_
_atom_type_symbol
_atom_type_description
_atom_type_scat_dispersion_real
_atom_type_scat_dispersion_imag
_atom_type_scat_source
C C 0.0033 0.0016
;
International Tables for Crystallography
(1992, Vol. C, Tables 4.2.6.8 and 6.1.1.4)
;
H H 0.0000 0.0000
;
International Tables for Crystallography
(1992, Vol. C, Table 6.1.1.4)
;
Cl Cl 0.1484 0.1585
;
International Tables for Crystallography
(1992, Vol. C, Tables 4.2.6.8 and 6.1.1.4)
;
N N 0.0061 0.0033
;
International Tables for Crystallography
(1992, Vol. C, Tables 4.2.6.8 and 6.1.1.4)
;
Ru Ru -1.2594 0.8363
;
International Tables for Crystallography
(1992, Vol. C, Tables 4.2.6.8 and 6.1.1.4)
;

loop_
_geom_angle_atom_site_label_1
_geom_angle_atom_site_label_2
_geom_angle_atom_site_label_3
_geom_angle
_geom_angle_publ_flag
Cl1 Ru1 C1 88.09(7) yes
Cl1 Ru1 C11 88.41(7) yes
Cl1 Ru1 C17 150.55(7) yes
Cl1 Ru1 C18 157.32(7) yes
Cl1 Ru1 C19 119.47(7) yes
Cl1 Ru1 C20 91.64(6) yes
Cl1 Ru1 C21 89.82(6) yes
Cl1 Ru1 C22 113.48(6) yes
C1 Ru1 C11 77.77(9) yes
C1 Ru1 C17 92.13(9) yes
C1 Ru1 C18 114.46(9) yes
C1 Ru1 C19 151.23(9) yes
C1 Ru1 C20 164.12(8) yes
C1 Ru1 C21 127.19(8) yes
C1 Ru1 C22 99.33(9) yes
C11 Ru1 C17 120.41(9) yes
C11 Ru1 C18 93.83(9) yes
C11 Ru1 C19 93.82(9) yes
C11 Ru1 C20 118.10(9) yes
C11 Ru1 C21 154.90(9) yes
C11 Ru1 C22 157.94(9) yes
C17 Ru1 C18 38.13(9) yes
C17 Ru1 C19 68.24(9) yes
C17 Ru1 C20 80.37(8) yes
C17 Ru1 C21 66.82(9) yes
C17 Ru1 C22 37.53(9) yes
C18 Ru1 C19 37.88(9) yes
C18 Ru1 C20 67.42(9) yes
C18 Ru1 C21 78.66(9) yes
C18 Ru1 C22 67.18(9) yes
C19 Ru1 C20 36.34(8) yes
C19 Ru1 C21 65.52(8) yes
C19 Ru1 C22 78.17(9) yes
C20 Ru1 C21 36.93(8) yes
C20 Ru1 C22 66.28(8) yes
C21 Ru1 C22 35.95(8) yes
N2 N1 C1 115.99(19) yes
N2 N1 C10 125.31(18) yes
C1 N1 C10 118.69(19) yes
N1 N2 N3 102.29(17) yes
N2 N3 C2 113.00(19) yes
N2 N3 C9 117.79(18) yes
C2 N3 C9 129.20(19) yes
Ru1 C1 N1 115.45(15) yes
Ru1 C1 C2 142.64(16) yes
N1 C1 C2 101.87(18) yes
N3 C2 C1 106.85(19) yes
N3 C2 C3 122.8(2) yes
C1 C2 C3 130.07(19) yes
C2 C3 C4 123.4(2) yes
C2 C3 C8 117.2(2) yes
C4 C3 C8 119.4(2) yes
C3 C4 C5 120.5(3) yes
C4 C5 C6 119.9(3) yes
C5 C6 C7 120.0(3) yes
C6 C7 C8 120.6(3) yes
C3 C8 C7 119.6(3) yes
N1 C10 C11 111.31(19) yes
N1 C10 C15 122.7(2) yes
C11 C10 C15 126.0(3) yes
Ru1 C11 C10 116.70(17) yes
Ru1 C11 C12 129.09(16) yes
C10 C11 C12 114.1(2) yes
C11 C12 C13 121.5(2) yes
C12 C13 C14 121.4(3) yes
C13 C14 C15 119.7(3) yes
C10 C15 C14 117.3(3) yes
Ru1 C17 C16 129.20(16) yes
Ru1 C17 C18 70.30(13) yes
Ru1 C17 C22 74.07(13) yes
C16 C17 C18 121.4(2) yes
C16 C17 C22 120.2(2) yes
C18 C17 C22 118.4(2) yes
Ru1 C18 C17 71.57(13) yes
Ru1 C18 C19 73.42(13) yes
C17 C18 C19 120.6(2) yes
Ru1 C19 C18 68.69(13) yes
Ru1 C19 C20 73.32(13) yes
C18 C19 C20 120.9(2) yes
Ru1 C20 C19 70.33(13) yes
Ru1 C20 C21 71.41(12) yes
Ru1 C20 C23 128.95(15) yes
C19 C20 C21 117.9(2) yes
C19 C20 C23 123.4(2) yes
C21 C20 C23 118.6(2) yes
Ru1 C21 C20 71.67(12) yes
Ru1 C21 C22 71.79(12) yes
C20 C21 C22 121.9(2) yes
Ru1 C22 C17 68.40(12) yes
Ru1 C22 C21 72.26(13) yes
C17 C22 C21 120.2(2) yes
C20 C23 C24 110.05(19) yes
C20 C23 C25 113.18(19) yes
C24 C23 C25 110.8(2) yes
C3 C4 H4 119.735 no
C5 C4 H4 119.741 no
C4 C5 H5 120.060 no
C6 C5 H5 120.065 no
C5 C6 H6 120.024 no
C7 C6 H6 120.022 no
C6 C7 H7 119.695 no
C8 C7 H7 119.707 no
C3 C8 H8 120.201 no
C7 C8 H8 120.194 no
N3 C9 H9A 109.472 no
N3 C9 H9B 109.470 no
N3 C9 H9C 109.468 no
H9A C9 H9B 109.470 no
H9A C9 H9C 109.475 no
H9B C9 H9C 109.472 no
C11 C12 H12 119.262 no
C13 C12 H12 119.249 no
C12 C13 H13 119.311 no
C14 C13 H13 119.297 no
C13 C14 H14 120.152 no
C15 C14 H14 120.148 no
C10 C15 H15 121.362 no
C14 C15 H15 121.355 no
C17 C16 H16A 109.471 no
C17 C16 H16B 109.457 no
C17 C16 H16C 109.463 no
H16A C16 H16B 109.482 no
H16A C16 H16C 109.481 no
H16B C16 H16C 109.472 no
Ru1 C18 H18 119.362 no
C17 C18 H18 119.352 no
C19 C18 H18 119.378 no
Ru1 C19 H19 118.799 no
C18 C19 H19 118.795 no
C20 C19 H19 118.795 no
Ru1 C21 H21 118.409 no
C20 C21 H21 118.403 no
C22 C21 H21 118.409 no
Ru1 C22 H22 119.016 no
C17 C22 H22 119.017 no
C21 C22 H22 119.018 no
C20 C23 H23 107.521 no
C24 C23 H23 107.526 no
C25 C23 H23 107.532 no
C23 C24 H24A 109.479 no
C23 C24 H24B 109.468 no
C23 C24 H24C 109.473 no
H24A C24 H24B 109.472 no
H24A C24 H24C 109.476 no
H24B C24 H24C 109.459 no
C23 C25 H25A 109.478 no
C23 C25 H25B 109.469 no
C23 C25 H25C 109.474 no
H25A C25 H25B 109.467 no
H25A C25 H25C 109.470 no
H25B C25 H25C 109.469 no

loop_
_geom_bond_atom_site_label_1
_geom_bond_atom_site_label_2
_geom_bond_distance
_geom_bond_publ_flag
Ru1 Cl1 2.4212(9) yes
Ru1 C1 2.037(3) yes
Ru1 C11 2.080(2) yes
Ru1 C17 2.183(3) yes
Ru1 C18 2.166(3) yes
Ru1 C19 2.228(3) yes
Ru1 C20 2.267(2) yes
Ru1 C21 2.264(2) yes
Ru1 C22 2.257(2) yes
N1 N2 1.333(3) yes
N1 C1 1.370(3) yes
N1 C10 1.414(3) yes
N2 N3 1.324(3) yes
N3 C2 1.369(3) yes
N3 C9 1.462(3) yes
C1 C2 1.391(4) yes
C2 C3 1.473(3) yes
C3 C4 1.390(4) yes
C3 C8 1.402(4) yes
C4 C5 1.391(4) yes
C5 C6 1.390(4) yes
C6 C7 1.382(4) yes
C7 C8 1.394(4) yes
C10 C11 1.403(4) yes
C10 C15 1.387(4) yes
C11 C12 1.406(4) yes
C12 C13 1.396(4) yes
C13 C14 1.380(4) yes
C14 C15 1.390(4) yes
C16 C17 1.501(4) yes
C17 C18 1.421(4) yes
C17 C22 1.430(4) yes
C18 C19 1.428(4) yes
C19 C20 1.402(4) yes
C20 C21 1.435(3) yes
C20 C23 1.517(4) yes
C21 C22 1.395(4) yes
C23 C24 1.539(4) yes
C23 C25 1.518(4) yes
C4 H4 0.950 no
C5 H5 0.950 no
C6 H6 0.950 no
C7 H7 0.950 no
C8 H8 0.950 no
C9 H9A 0.980 no
C9 H9B 0.980 no
C9 H9C 0.980 no
C12 H12 0.950 no
C13 H13 0.950 no
C14 H14 0.950 no
C15 H15 0.950 no
C16 H16A 0.980 no
C16 H16B 0.980 no
C16 H16C 0.980 no
C18 H18 1.000 no
C19 H19 1.000 no
C21 H21 1.000 no
C22 H22 1.000 no
C23 H23 1.000 no
C24 H24A 0.980 no
C24 H24B 0.980 no
C24 H24C 0.980 no
C25 H25A 0.980 no
C25 H25B 0.980 no
C25 H25C 0.980 no

loop_
_geom_torsion_atom_site_label_1
_geom_torsion_atom_site_label_2
_geom_torsion_atom_site_label_3
_geom_torsion_atom_site_label_4
_geom_torsion
_geom_torsion_publ_flag
Cl1 Ru1 C1 N1 90.20(14) no
Cl1 Ru1 C1 C2 -92.6(3) no
Cl1 Ru1 C11 C10 -88.04(14) no
Cl1 Ru1 C11 C12 89.05(17) no
Cl1 Ru1 C17 C16 103.56(17) no
Cl1 Ru1 C17 C18 -141.54(8) no
Cl1 Ru1 C17 C22 -12.70(19) no
Cl1 Ru1 C18 C17 127.53(13) no
Cl1 Ru1 C18 C19 -3.7(3) no
Cl1 Ru1 C19 C18 178.35(5) no
Cl1 Ru1 C19 C20 44.56(11) no
Cl1 Ru1 C20 C19 -142.33(8) no
Cl1 Ru1 C20 C21 87.52(8) no
Cl1 Ru1 C20 C23 -24.70(16) no
Cl1 Ru1 C21 C20 -92.97(8) no
Cl1 Ru1 C21 C22 133.06(8) no
Cl1 Ru1 C22 C17 173.24(6) no
Cl1 Ru1 C22 C21 -52.80(10) no
C1 Ru1 C11 C10 0.35(14) no
C1 Ru1 C11 C12 177.43(19) no
C11 Ru1 C1 N1 1.41(14) no
C11 Ru1 C1 C2 178.6(3) no
C1 Ru1 C17 C16 13.67(18) no
C1 Ru1 C17 C18 128.57(10) no
C1 Ru1 C17 C22 -102.58(10) no
C17 Ru1 C1 N1 -119.27(15) no
C17 Ru1 C1 C2 57.9(3) no
C1 Ru1 C18 C17 -59.12(11) no
C1 Ru1 C18 C19 169.61(8) no
C18 Ru1 C1 N1 -87.24(15) no
C18 Ru1 C1 C2 90.0(3) no
C1 Ru1 C19 C18 -19.9(2) no
C1 Ru1 C19 C20 -153.73(13) no
C19 Ru1 C1 N1 -73.9(3) no
C19 Ru1 C1 C2 103.3(3) no
C1 Ru1 C21 C20 179.57(9) no
C1 Ru1 C21 C22 45.60(14) no
C21 Ru1 C1 N1 178.52(12) no
C21 Ru1 C1 C2 -4.3(3) no
C1 Ru1 C22 C17 81.26(10) no
C1 Ru1 C22 C21 -144.78(10) no
C22 Ru1 C1 N1 -156.32(14) no
C22 Ru1 C1 C2 20.9(3) no
C11 Ru1 C17 C16 -63.4(2) no
C11 Ru1 C17 C18 51.51(13) no
C11 Ru1 C17 C22 -179.64(9) no
C17 Ru1 C11 C10 85.58(16) no
C17 Ru1 C11 C12 -97.33(19) no
C11 Ru1 C18 C17 -137.42(10) no
C11 Ru1 C18 C19 91.31(10) no
C18 Ru1 C11 C10 114.55(15) no
C18 Ru1 C11 C12 -68.36(18) no
C11 Ru1 C19 C18 -91.32(10) no
C11 Ru1 C19 C20 134.89(10) no
C19 Ru1 C11 C10 152.52(15) no
C19 Ru1 C11 C12 -30.39(18) no
C11 Ru1 C20 C19 -53.26(12) no
C11 Ru1 C20 C21 176.60(9) no
C11 Ru1 C20 C23 64.37(18) no
C20 Ru1 C11 C10 -179.05(12) no
C20 Ru1 C11 C12 -2.0(2) no
C11 Ru1 C21 C20 -7.1(3) no
C11 Ru1 C21 C22 -141.06(17) no
C21 Ru1 C11 C10 -174.23(14) no
C21 Ru1 C11 C12 2.9(4) no
C11 Ru1 C22 C17 0.8(3) no
C11 Ru1 C22 C21 134.8(2) no
C22 Ru1 C11 C10 85.0(3) no
C22 Ru1 C11 C12 -97.9(3) no
C17 Ru1 C18 C17 0.00(10) no
C17 Ru1 C18 C19 -131.26(17) no
C18 Ru1 C17 C16 -114.9(3) no
C18 Ru1 C17 C18 0.00(10) no
C18 Ru1 C17 C22 128.84(17) no
C17 Ru1 C19 C18 29.98(9) no
C17 Ru1 C19 C20 -103.81(11) no
C19 Ru1 C17 C16 -144.71(19) no
C19 Ru1 C17 C18 -29.80(9) no
C19 Ru1 C17 C22 99.04(11) no
C17 Ru1 C20 C19 66.18(10) no
C17 Ru1 C20 C21 -63.97(10) no
C17 Ru1 C20 C23 -176.20(17) no
C20 Ru1 C17 C16 179.58(18) no
C20 Ru1 C17 C18 -65.51(9) no
C20 Ru1 C17 C22 63.33(10) no
C17 Ru1 C21 C20 105.48(11) no
C17 Ru1 C21 C22 -28.49(9) no
C21 Ru1 C17 C16 143.6(2) no
C21 Ru1 C17 C18 -101.48(11) no
C21 Ru1 C17 C22 27.37(9) no
C17 Ru1 C22 C17 0.00(10) no
C17 Ru1 C22 C21 133.97(18) no
C22 Ru1 C17 C16 116.3(3) no
C22 Ru1 C17 C18 -128.84(17) no
C22 Ru1 C17 C22 0.00(10) no
C18 Ru1 C19 C18 0.00(10) no
C18 Ru1 C19 C20 -133.79(17) no
C19 Ru1 C18 C17 131.26(17) no
C19 Ru1 C18 C19 0.00(9) no
C18 Ru1 C20 C19 28.69(9) no
C18 Ru1 C20 C21 -101.46(11) no
C18 Ru1 C20 C23 146.32(18) no
C20 Ru1 C18 C17 103.66(10) no
C20 Ru1 C18 C19 -27.60(8) no
C18 Ru1 C21 C20 67.37(10) no
C18 Ru1 C21 C22 -66.60(10) no
C21 Ru1 C18 C17 66.75(9) no
C21 Ru1 C18 C19 -64.51(9) no
C18 Ru1 C22 C17 -31.45(9) no
C18 Ru1 C22 C21 102.51(12) no
C22 Ru1 C18 C17 30.98(9) no
C22 Ru1 C18 C19 -100.28(11) no
C19 Ru1 C20 C19 -0.00(10) no
C19 Ru1 C20 C21 -130.15(17) no
C19 Ru1 C20 C23 117.6(3) no
C20 Ru1 C19 C18 133.79(17) no
C20 Ru1 C19 C20 -0.00(9) no
C19 Ru1 C21 C20 29.85(9) no
C19 Ru1 C21 C22 -104.12(12) no
C21 Ru1 C19 C18 103.49(11) no
C21 Ru1 C19 C20 -30.30(9) no
C19 Ru1 C22 C17 -69.57(10) no
C19 Ru1 C22 C21 64.40(10) no
C22 Ru1 C19 C18 67.92(9) no
C22 Ru1 C19 C20 -65.87(10) no
C20 Ru1 C21 C20 0.00(10) no
C20 Ru1 C21 C22 -133.97(18) no
C21 Ru1 C20 C19 130.15(17) no
C21 Ru1 C20 C21 0.00(10) no
C21 Ru1 C20 C23 -112.2(3) no
C20 Ru1 C22 C17 -105.78(11) no
C20 Ru1 C22 C21 28.18(9) no
C22 Ru1 C20 C19 102.66(11) no
C22 Ru1 C20 C21 -27.48(9) no
C22 Ru1 C20 C23 -139.71(18) no
C21 Ru1 C22 C17 -133.97(18) no
C21 Ru1 C22 C21 0.00(10) no
C22 Ru1 C21 C20 133.97(18) no
C22 Ru1 C21 C22 0.00(10) no
N2 N1 C1 Ru1 177.67(17) no
N2 N1 C1 C2 -0.6(3) no
C1 N1 N2 N3 0.3(3) no
N2 N1 C10 C11 -177.6(2) no
N2 N1 C10 C15 4.2(4) no
C10 N1 N2 N3 -178.9(2) no
C1 N1 C10 C11 3.2(3) no
C1 N1 C10 C15 -174.97(19) no
C10 N1 C1 Ru1 -3.1(3) no
C10 N1 C1 C2 178.67(18) no
N1 N2 N3 C2 0.2(3) no
N1 N2 N3 C9 -178.74(17) no
N2 N3 C2 C1 -0.5(3) no
N2 N3 C2 C3 173.95(19) no
C9 N3 C2 C1 178.2(3) no
C9 N3 C2 C3 -7.3(4) no
Ru1 C1 C2 N3 -176.8(2) no
Ru1 C1 C2 C3 9.3(5) no
N1 C1 C2 N3 0.6(3) no
N1 C1 C2 C3 -173.3(2) no
N3 C2 C3 C4 54.2(3) no
N3 C2 C3 C8 -125.5(3) no
C1 C2 C3 C4 -132.7(3) no
C1 C2 C3 C8 47.6(4) no
C2 C3 C4 C5 -177.96(18) no
C2 C3 C8 C7 178.32(17) no
C4 C3 C8 C7 -1.4(3) no
C8 C3 C4 C5 1.7(3) no
C3 C4 C5 C6 -0.7(4) no
C4 C5 C6 C7 -0.7(4) no
C5 C6 C7 C8 1.1(4) no
C6 C7 C8 C3 -0.0(4) no
N1 C10 C11 Ru1 -1.9(3) no
N1 C10 C11 C12 -179.45(17) no
N1 C10 C15 C14 178.5(2) no
C11 C10 C15 C14 0.6(4) no
C15 C10 C11 Ru1 176.2(3) no
C15 C10 C11 C12 -1.3(4) no
Ru1 C11 C12 C13 -176.57(14) no
C10 C11 C12 C13 0.6(4) no
C11 C12 C13 C14 0.8(4) no
C12 C13 C14 C15 -1.6(4) no
C13 C14 C15 C10 0.9(4) no
Ru1 C17 C18 Ru1 0.0 no
Ru1 C17 C18 C19 56.85(16) no
Ru1 C17 C22 Ru1 0.0 no
Ru1 C17 C22 C21 -52.46(15) no
C16 C17 C18 Ru1 124.6(2) no
C16 C17 C18 C19 -178.54(17) no
C16 C17 C22 Ru1 -126.5(2) no
C16 C17 C22 C21 -178.93(17) no
C18 C17 C22 Ru1 56.45(17) no
C18 C17 C22 C21 4.0(3) no
C22 C17 C18 Ru1 -58.35(18) no
C22 C17 C18 C19 -1.5(3) no
Ru1 C18 C19 Ru1 0.0 no
Ru1 C18 C19 C20 53.68(16) no
C17 C18 C19 Ru1 -55.97(18) no
C17 C18 C19 C20 -2.3(3) no
Ru1 C19 C20 Ru1 0.0 no
Ru1 C19 C20 C21 55.07(14) no
Ru1 C19 C20 C23 -124.33(17) no
C18 C19 C20 Ru1 -51.60(18) no
C18 C19 C20 C21 3.5(3) no
C18 C19 C20 C23 -175.93(17) no
Ru1 C20 C21 Ru1 -0.0 no
Ru1 C20 C21 C22 53.60(16) no
Ru1 C20 C23 C24 178.12(12) no
Ru1 C20 C23 C25 -57.3(3) no
C19 C20 C21 Ru1 -54.55(17) no
C19 C20 C21 C22 -0.9(3) no
C19 C20 C23 C24 -91.0(3) no
C19 C20 C23 C25 33.6(3) no
C21 C20 C23 C24 89.6(3) no
C21 C20 C23 C25 -145.84(18) no
C23 C20 C21 Ru1 124.89(18) no
C23 C20 C21 C22 178.48(16) no
Ru1 C21 C22 Ru1 0.0 no
Ru1 C21 C22 C17 50.72(15) no
C20 C21 C22 Ru1 -53.54(18) no
C20 C21 C22 C17 -2.8(3) no
